data_4517728
loop_
_publ_author_name
'Ma, Wen'
'Hu, Bing'
'Li, Ji-Long'
'Zhang, Zhi-Zhuan'
'Zeng, Xi'
'Jin, Jiance'
'Li, Zhong'
'Zheng, Shou-Tian'
'Feng, Mei-Ling'
'Huang, Xiao-Ying'

_publ_section_title
;
 The Uptake of Hazardous Metal Ions into a High-nuclearity Cluster Based
 Compound with Structural Transformation and Proton Conduction.
;
_journal_name_full 'ACS applied materials &amp; interfaces'
_journal_paper_doi 10.1021/acsami.0c06082
_journal_year 2020
_chemical_absolute_configuration ad
_chemical_formula_sum 'C48 H120 Ba2 Cd7 O141 Sb24'
_chemical_formula_weight 6936.91
_space_group_crystal_system hexagonal
_space_group_IT_number 173
_space_group_name_Hall 'P 6c'
_space_group_name_H-M_alt 'P 63'
_atom_sites_solution_hydrogens mixed
_audit_creation_method SHELXL-2016/6
_cell_angle_alpha 90
_cell_angle_beta 90
_cell_angle_gamma 120
_cell_formula_units_Z 4
_cell_length_a 24.7944(5)
_cell_length_b 24.7944(5)
_cell_length_c 32.4228(14)
_cell_measurement_reflns_used 32307
_cell_measurement_temperature 100(2)
_cell_measurement_theta_max 29.1650
_cell_measurement_theta_min 2.2440
_cell_volume 17261.9(9)
_computing_structure_refinement 'SHELXL-2016/6 (Sheldrick, 2016)'
_diffrn_ambient_temperature 100(2)
_diffrn_measured_fraction_theta_full 0.999
_diffrn_measured_fraction_theta_max 0.966
_diffrn_measurement_device_type 'SuperNova, Dual, Cu at home/near, Atlas'
_diffrn_radiation_type MoK\a
_diffrn_radiation_wavelength 0.71073
_diffrn_reflns_av_R_equivalents 0.0816
_diffrn_reflns_av_unetI/netI 0.0765
_diffrn_reflns_Laue_measured_fraction_full 0.999
_diffrn_reflns_Laue_measured_fraction_max 0.966
_diffrn_reflns_limit_h_max 32
_diffrn_reflns_limit_h_min -34
_diffrn_reflns_limit_k_max 34
_diffrn_reflns_limit_k_min -29
_diffrn_reflns_limit_l_max 45
_diffrn_reflns_limit_l_min -36
_diffrn_reflns_number 138182
_diffrn_reflns_point_group_measured_fraction_full 0.999
_diffrn_reflns_point_group_measured_fraction_max 0.945
_diffrn_reflns_theta_full 25.242
_diffrn_reflns_theta_max 30.314
_diffrn_reflns_theta_min 1.897
_diffrn_source 'micro-focus sealed X-ray tube'
_exptl_absorpt_coefficient_mu 5.090
_exptl_absorpt_correction_T_max 1.00000
_exptl_absorpt_correction_T_min 0.31651
_exptl_absorpt_correction_type multi-scan
_exptl_absorpt_process_details
;
CrysAlisPro 1.171.39.46e (Rigaku Oxford Diffraction, 2018)
Empirical absorption correction using spherical harmonics,
 implemented in SCALE3 ABSPACK scaling algorithm.
;
_exptl_crystal_colour colorless
_exptl_crystal_density_diffrn 2.669
_exptl_crystal_description sheet
_exptl_crystal_F_000 12832
_exptl_crystal_size_max 0.19
_exptl_crystal_size_mid 0.11
_exptl_crystal_size_min 0.02
_refine_diff_density_max 1.951
_refine_diff_density_min -1.594
_refine_diff_density_rms 0.244
_refine_ls_abs_structure_details
;
 Flack x determined using 8854 quotients [(I+)-(I-)]/[(I+)+(I-)]
 (Parsons, Flack and Wagner, Acta Cryst. B69 (2013) 249-259).
;
_refine_ls_abs_structure_Flack 0.011(13)
_refine_ls_extinction_method none
_refine_ls_goodness_of_fit_ref 1.076
_refine_ls_hydrogen_treatment constr
_refine_ls_matrix_type full
_refine_ls_number_parameters 1115
_refine_ls_number_reflns 30181
_refine_ls_number_restraints 1776
_refine_ls_restrained_S_all 1.059
_refine_ls_R_factor_all 0.0854
_refine_ls_R_factor_gt 0.0478
_refine_ls_shift/su_max 0.001
_refine_ls_shift/su_mean 0.000
_refine_ls_structure_factor_coef Fsqd
_refine_ls_weighting_details 'w=1/[\s^2^(Fo^2^)+(0.0700P)^2^+4.0000P] where P=(Fo^2^+2Fc^2^)/3'
_refine_ls_weighting_scheme calc
_refine_ls_wR_factor_gt 0.1113
_refine_ls_wR_factor_ref 0.1356
_reflns_Friedel_coverage 0.924
_reflns_Friedel_fraction_full 0.999
_reflns_Friedel_fraction_max 0.922
_reflns_number_gt 22357
_reflns_number_total 30181
_reflns_threshold_expression 'I > 2\s(I)'
_cod_data_source_file am0c06082_si_005.cif
_cod_data_source_block x_sq
_cod_original_cell_volume 17261.9(10)
_cod_database_code 4517728
_shelx_shelxl_version_number 2016/6
_shelx_space_group_comment
;
The symmetry employed for this shelxl refinement is uniquely defined
by the following loop, which should always be used as a source of
symmetry information in preference to the above space-group names.
They are only intended as comments.
;
_shelx_estimated_absorpt_t_min 0.387
_shelx_estimated_absorpt_t_max 0.785

loop_
_space_group_symop_operation_xyz
'x, y, z'
'x-y, x, z+1/2'
'-y, x-y, z'
'-x, -y, z+1/2'
'-x+y, -x, z'
'y, -x+y, z+1/2'

loop_
_atom_site_label
_atom_site_type_symbol
_atom_site_fract_x
_atom_site_fract_y
_atom_site_fract_z
_atom_site_U_iso_or_equiv
_atom_site_adp_type
_atom_site_occupancy
_atom_site_site_symmetry_order
_atom_site_calc_flag
_atom_site_refinement_flags_posn
_atom_site_refinement_flags_adp
_atom_site_refinement_flags_occupancy
_atom_site_disorder_assembly
_atom_site_disorder_group
Cd1 Cd 0.28063(13) 0.36077(13) 0.35192(10) 0.0675(8) Uani 1 1 d . . . . .
Cd2 Cd 0.000000 0.000000 0.40503(9) 0.0225(5) Uani 1 3 d S T P . .
Cd3 Cd 0.17182(7) 0.04564(7) 0.42722(6) 0.0262(4) Uani 1 1 d . . . . .
Cd4 Cd 0.62034(11) 0.58786(13) 0.20138(9) 0.0635(7) Uani 1 1 d . . . . .
Cd5 Cd 0.333333 0.666667 0.15558(10) 0.0263(6) Uani 1 3 d S T P . .
Cd6 Cd 0.50431(7) 0.79379(7) 0.13389(6) 0.0257(3) Uani 1 1 d . . . . .
Sb1 Sb -0.01067(8) 0.09506(7) 0.31512(5) 0.0301(3) Uani 1 1 d . . . . .
Sb2 Sb 0.11159(7) 0.14858(6) 0.39054(5) 0.0256(3) Uani 1 1 d . . . . .
Sb3 Sb 0.11215(7) 0.11431(8) 0.49250(5) 0.0291(3) Uani 1 1 d . . . . .
Sb4 Sb 0.16352(8) -0.09179(7) 0.44892(6) 0.0374(4) Uani 1 1 d . . . . .
Sb5 Sb 0.30959(7) 0.03413(8) 0.47174(7) 0.0367(4) Uani 1 1 d . . . . .
Sb6 Sb 0.24067(7) 0.10933(8) 0.53108(6) 0.0324(4) Uani 1 1 d . . . . .
Sb7 Sb 0.25859(7) 0.12648(8) 0.34501(6) 0.0357(4) Uani 1 1 d . . . . .
Sb8 Sb 0.33356(7) 0.18573(7) 0.43985(6) 0.0313(4) Uani 1 1 d . . . . .
Sb9 Sb 0.32702(8) 0.56136(7) 0.24536(5) 0.0315(4) Uani 1 1 d . . . . .
Sb10 Sb 0.44646(7) 0.63139(7) 0.16928(5) 0.0255(3) Uani 1 1 d . . . . .
Sb11 Sb 0.44473(6) 0.66620(7) 0.06779(5) 0.0266(3) Uani 1 1 d . . . . .
Sb12 Sb 0.57296(7) 0.79936(7) 0.02960(6) 0.0291(3) Uani 1 1 d . . . . .
Sb13 Sb 0.66507(7) 0.81482(7) 0.12120(6) 0.0297(4) Uani 1 1 d . . . . .
Sb14 Sb 0.59266(7) 0.80108(8) 0.21682(6) 0.0322(4) Uani 1 1 d . . . . .
Sb15 Sb 0.49538(7) 0.92246(7) 0.11094(5) 0.0289(3) Uani 1 1 d . . . . .
Sb16 Sb 0.64189(7) 0.94335(7) 0.08872(6) 0.0294(3) Uani 1 1 d . . . . .
O1 O 0.1756(14) 0.3214(15) 0.3673(8) 0.103(8) Uani 1 1 d D U . . .
O2 O 0.1946(10) 0.3263(11) 0.3026(7) 0.070(6) Uani 1 1 d D U . . .
O3 O 0.0594(10) 0.2624(10) 0.3638(7) 0.057(6) Uani 1 1 d . U . . .
H3B H 0.020929 0.248658 0.361447 0.085 Uiso 1 1 calc R U . . .
O4 O 0.0668(8) 0.1787(7) 0.3118(6) 0.034(3) Uani 1 1 d . U . . .
O5 O -0.0401(8) 0.1544(7) 0.2774(6) 0.036(4) Uani 1 1 d D U . . .
O6 O -0.0042(12) 0.2523(10) 0.2610(8) 0.071(7) Uani 1 1 d D U . . .
O7 O 0.1756(7) 0.1771(8) 0.5418(5) 0.036(4) Uani 1 1 d D U . . .
O8 O 0.2371(8) 0.2776(9) 0.5540(7) 0.053(5) Uani 1 1 d D U . . .
O9 O 0.1719(7) 0.1925(7) 0.4634(6) 0.030(3) Uani 1 1 d . U . . .
O10 O 0.2919(8) 0.2124(7) 0.4825(6) 0.032(3) Uani 1 1 d . U . . .
O11 O 0.3258(8) 0.2641(7) 0.4083(6) 0.038(4) Uani 1 1 d D U . . .
O12 O 0.2814(10) 0.3238(9) 0.4156(7) 0.055(5) Uani 1 1 d D U . . .
O13 O 0.1605(8) 0.0557(8) 0.5727(6) 0.042(4) Uani 1 1 d D U . . .
O14 O 0.0999(11) -0.0401(11) 0.5990(8) 0.083(8) Uani 1 1 d D U . . .
O15 O 0.2362(7) 0.0276(7) 0.5370(6) 0.035(4) Uani 1 1 d . U . . .
O16 O 0.1333(8) -0.0817(7) 0.5060(6) 0.033(3) Uani 1 1 d . U . . .
O17 O 0.2324(10) -0.0979(10) 0.4988(7) 0.053(5) Uani 1 1 d D U . . .
O18 O 0.2368(9) -0.1087(10) 0.5663(7) 0.052(5) Uani 1 1 d D U . . .
O19 O 0.3191(11) -0.0317(11) 0.4247(8) 0.063(5) Uani 1 1 d D U . . .
O20 O 0.3484(14) -0.0375(13) 0.3620(8) 0.080(7) Uani 1 1 d D U . . .
O21 O 0.3559(8) 0.0863(8) 0.4239(6) 0.036(4) Uani 1 1 d . U . . .
O22 O 0.2889(8) 0.0680(8) 0.3494(6) 0.038(4) Uani 1 1 d . U . . .
O23 O 0.3653(9) 0.1847(9) 0.3524(7) 0.049(5) Uani 1 1 d D U . . .
O24 O 0.4507(9) 0.1757(13) 0.3396(9) 0.081(7) Uani 1 1 d D U . . .
O25 O 0.2944(14) 0.4497(13) 0.3850(9) 0.095(7) Uani 1 1 d . U . . .
H25A H 0.331307 0.474805 0.400340 0.113 Uiso 1 1 calc R U . . .
H25B H 0.263146 0.461124 0.383180 0.113 Uiso 1 1 calc R U . . .
O26 O 0.2874(13) 0.2817(13) 0.3260(9) 0.082(7) Uani 1 1 d . U . . .
H26B H 0.314085 0.288196 0.303246 0.098 Uiso 1 1 calc R U . . .
H26C H 0.263655 0.241361 0.337695 0.098 Uiso 1 1 calc R U . . .
O27 O -0.0561(7) 0.1135(8) 0.3571(5) 0.030(4) Uani 1 1 d . U . . .
O28 O 0.0372(8) 0.0813(7) 0.3605(5) 0.029(3) Uani 1 1 d . U . . .
O29 O 0.0963(7) 0.0787(6) 0.4300(5) 0.025(3) Uani 1 1 d . U . . .
O30 O 0.1703(6) 0.0804(8) 0.4905(5) 0.027(3) Uani 1 1 d . U . . .
O31 O 0.2989(8) 0.1111(7) 0.4817(6) 0.033(4) Uani 1 1 d . U . . .
O32 O 0.2580(7) 0.1331(8) 0.4057(5) 0.033(3) Uani 1 1 d . U . . .
O33 O 0.2263(8) -0.0009(9) 0.4449(6) 0.042(4) Uani 1 1 d . U . . .
O34 O 0.1090(7) -0.0579(6) 0.4265(5) 0.021(3) Uani 1 1 d . U . . .
O35 O 0.3493(9) 0.4192(9) 0.3037(7) 0.051(5) Uani 1 1 d . U . . .
O36 O 0.3073(8) 0.4783(8) 0.2843(6) 0.037(4) Uani 1 1 d . U . . .
O37 O 0.4065(8) 0.5588(8) 0.2478(6) 0.038(4) Uani 1 1 d . U . . .
O38 O 0.3936(9) 0.4671(9) 0.1951(6) 0.042(4) Uani 1 1 d . U . . .
H38A H 0.356275 0.440313 0.199826 0.062 Uiso 1 1 calc R U . . .
O39 O 0.5285(13) 0.5075(14) 0.2462(8) 0.092(8) Uani 1 1 d D U . . .
O40 O 0.5134(11) 0.5552(11) 0.1930(7) 0.063(5) Uani 1 1 d D U . . .
O41 O 0.6198(10) 0.6253(9) 0.1367(7) 0.059(5) Uani 1 1 d D U . . .
O42 O 0.6516(8) 0.7239(8) 0.1533(6) 0.041(4) Uani 1 1 d D U . . .
O43 O 0.6228(8) 0.7463(7) 0.0803(6) 0.036(4) Uani 1 1 d . U . . .
O44 O 0.5078(9) 0.6474(9) 0.0965(6) 0.041(4) Uani 1 1 d . U . . .
O45 O 0.5051(8) 0.6661(7) 0.0157(4) 0.030(3) Uani 1 1 d D U . . .
O46 O 0.5687(8) 0.6317(10) -0.0012(6) 0.052(5) Uani 1 1 d D U . . .
O47 O 0.6999(8) 0.8470(9) 0.2074(5) 0.042(4) Uani 1 1 d . U . . .
O48 O 0.7837(8) 0.9368(10) 0.2120(7) 0.053(5) Uani 1 1 d . U . . .
O49 O 0.6191(9) 0.8922(9) 0.2137(6) 0.045(4) Uani 1 1 d . U . . .
O50 O 0.6888(8) 0.9355(9) 0.1375(6) 0.042(4) Uani 1 1 d . U . . .
O51 O 0.6498(8) 1.0190(7) 0.1341(5) 0.033(4) Uani 1 1 d D U . . .
O52 O 0.6753(11) 1.0461(9) 0.2016(7) 0.058(5) Uani 1 1 d D U . . .
O53 O 0.5661(8) 0.9984(9) 0.0629(6) 0.044(4) Uani 1 1 d . U . . .
O54 O 0.5735(10) 1.0155(10) -0.0056(7) 0.055(5) Uani 1 1 d . U . . .
O55 O 0.4650(8) 0.8867(8) 0.0538(6) 0.039(4) Uani 1 1 d . U . . .
O56 O 0.5679(8) 0.8781(7) 0.0217(6) 0.036(4) Uani 1 1 d . U . . .
O57 O 0.4882(8) 0.7750(9) -0.0144(6) 0.046(4) Uani 1 1 d D U . . .
O58 O 0.4351(14) 0.8162(18) -0.0409(11) 0.110(10) Uani 1 1 d D U . . .
O59 O 0.659(2) 0.5463(17) 0.2571(11) 0.166(15) Uani 1 1 d . U . . .
H59A H 0.676598 0.565136 0.282505 0.199 Uiso 1 1 d R U . . .
H59B H 0.651538 0.506096 0.251645 0.199 Uiso 1 1 d R U . . .
O60 O 0.6413(15) 0.6802(17) 0.2281(11) 0.113(10) Uani 1 1 d . U . . .
H60A H 0.645377 0.712622 0.210356 0.135 Uiso 1 1 calc R U . . .
H60B H 0.645973 0.686820 0.257015 0.135 Uiso 1 1 calc R U . . .
O61 O 0.2810(7) 0.4970(6) 0.2042(5) 0.026(3) Uani 1 1 d . U . . .
O62 O 0.3750(7) 0.6228(7) 0.1988(5) 0.028(3) Uani 1 1 d . U . . .
O63 O 0.4283(6) 0.6818(6) 0.1292(4) 0.016(3) Uani 1 1 d . U . . .
O64 O 0.5027(7) 0.7580(7) 0.0692(5) 0.025(3) Uani 1 1 d . U . . .
O65 O 0.6295(7) 0.8548(7) 0.0794(5) 0.022(3) Uani 1 1 d . U . . .
O66 O 0.4408(7) 0.8341(7) 0.1330(5) 0.023(3) Uani 1 1 d . U . . .
O67 O 0.5589(6) 0.8959(7) 0.1147(5) 0.025(3) Uani 1 1 d . U . . .
O68 O 0.5904(7) 0.7908(8) 0.1572(5) 0.030(3) Uani 1 1 d . U . . .
C1 C 0.1566(10) 0.3038(13) 0.3311(7) 0.048(7) Uani 1 1 d D U . . .
C2 C 0.0888(10) 0.2819(11) 0.3239(8) 0.041(6) Uani 1 1 d D U . . .
H2A H 0.083277 0.316336 0.312470 0.049 Uiso 1 1 calc R U . . .
C3 C 0.0643(11) 0.2278(10) 0.2941(8) 0.036(5) Uani 1 1 d D U . . .
H3A H 0.094372 0.242083 0.270606 0.043 Uiso 1 1 calc R U . . .
C4 C 0.0024(12) 0.2102(11) 0.2757(11) 0.070(10) Uani 1 1 d D U . . .
C5 C 0.2086(11) 0.2330(10) 0.5284(8) 0.044(6) Uani 1 1 d D U . . .
C6 C 0.2186(11) 0.2481(12) 0.4843(8) 0.039(6) Uani 1 1 d . U . . .
H6A H 0.211912 0.283819 0.478072 0.046 Uiso 1 1 calc R U . . .
C7 C 0.2834(12) 0.2644(11) 0.4730(9) 0.038(6) Uani 1 1 d . U . . .
H7A H 0.312460 0.299929 0.490973 0.046 Uiso 1 1 calc R U . . .
C8 C 0.2974(11) 0.2860(11) 0.4298(7) 0.034(5) Uani 1 1 d D U . . .
C9 C 0.1456(13) 0.0001(11) 0.5799(10) 0.067(9) Uani 1 1 d D U . . .
C12 C 0.2130(10) -0.0994(11) 0.5352(7) 0.040(6) Uani 1 1 d D U . . .
C13 C 0.3382(16) -0.0089(12) 0.3896(10) 0.065(10) Uani 1 1 d D U . . .
C14 C 0.3696(12) 0.0612(11) 0.3933(9) 0.046(7) Uani 1 1 d D U . . .
H14B H 0.415550 0.077775 0.394066 0.056 Uiso 1 1 calc R U . . .
C15 C 0.3545(12) 0.0844(11) 0.3521(9) 0.063(9) Uani 1 1 d D U . . .
H15B H 0.363748 0.064371 0.328421 0.075 Uiso 1 1 calc DR U . . .
C16 C 0.3950(10) 0.1560(10) 0.3472(10) 0.046(7) Uani 1 1 d D U . . .
C17 C 0.3503(9) 0.4682(10) 0.2856(7) 0.028(5) Uani 1 1 d D U . . .
C18 C 0.4100(10) 0.5086(10) 0.2636(7) 0.033(5) Uani 1 1 d D U . . .
H18B H 0.443473 0.525740 0.285033 0.040 Uiso 1 1 calc R U . . .
C19 C 0.4295(10) 0.4772(10) 0.2314(7) 0.034(6) Uani 1 1 d D U . . .
H19B H 0.420466 0.435814 0.242380 0.041 Uiso 1 1 calc R U . . .
C20 C 0.4968(11) 0.5132(13) 0.2192(8) 0.049(7) Uani 1 1 d D U . . .
C21 C 0.6289(10) 0.6786(9) 0.1280(7) 0.032(5) Uani 1 1 d D U . . .
C22 C 0.6135(9) 0.6888(9) 0.0835(7) 0.030(5) Uani 1 1 d D U . . .
H22B H 0.643703 0.685598 0.064648 0.036 Uiso 1 1 calc R U . . .
C23 C 0.5491(9) 0.6387(9) 0.0714(7) 0.029(5) Uani 1 1 d D U . . .
H23B H 0.544390 0.596969 0.077278 0.035 Uiso 1 1 calc R U . . .
C24 C 0.5401(9) 0.6442(10) 0.0250(6) 0.036(5) Uani 1 1 d D U . . .
C25 C 0.7258(9) 0.9029(10) 0.2110(7) 0.028(5) Uani 1 1 d D U . . .
C26 C 0.6846(10) 0.9337(11) 0.2120(7) 0.037(6) Uani 1 1 d D U . . .
H26A H 0.696928 0.961764 0.236584 0.045 Uiso 1 1 calc R U . . .
C27 C 0.7023(11) 0.9748(9) 0.1724(7) 0.038(6) Uani 1 1 d D U . . .
H27A H 0.748501 1.002765 0.172996 0.046 Uiso 1 1 calc R U . . .
C28 C 0.6738(12) 1.0173(12) 0.1688(7) 0.040(6) Uani 1 1 d D U . . .
C29 C 0.5494(11) 0.9807(9) 0.0227(9) 0.036(5) Uani 1 1 d D U . . .
C30 C 0.4927(10) 0.9140(9) 0.0190(7) 0.029(5) Uani 1 1 d D U . . .
H30B H 0.461255 0.915137 0.000305 0.035 Uiso 1 1 calc R U . . .
C31 C 0.5242(10) 0.8818(9) -0.0040(8) 0.029(5) Uani 1 1 d D U . . .
H31B H 0.547622 0.909051 -0.027817 0.035 Uiso 1 1 calc R U . . .
C32 C 0.4784(10) 0.8189(9) -0.0213(8) 0.039(6) Uani 1 1 d D U . . .
C11 C 0.1639(10) -0.0806(10) 0.5439(8) 0.047(7) Uani 1 1 d D U . . .
H11A H 0.132081 -0.111938 0.563102 0.057 Uiso 1 1 calc R U . . .
C10 C 0.1919(10) -0.0166(9) 0.5640(8) 0.033(5) Uani 1 1 d D U . . .
H10A H 0.215665 -0.017852 0.588614 0.039 Uiso 1 1 calc R U . . .
Ba1 Ba 0.3241(2) -0.1312(2) 0.4694(2) 0.0744(15) Uani 0.5 1 d . . P . .
Ba1B Ba 0.2648(5) -0.1674(4) 0.4094(3) 0.113(3) Uani 0.3333 1 d . . P . .
Ba2 Ba 0.3404(2) -0.12337(18) 0.58970(16) 0.0604(11) Uani 0.5 1 d . . P . .

loop_
_atom_site_aniso_label
_atom_site_aniso_U_11
_atom_site_aniso_U_22
_atom_site_aniso_U_33
_atom_site_aniso_U_23
_atom_site_aniso_U_13
_atom_site_aniso_U_12
Cd1 0.0637(16) 0.0624(15) 0.0796(19) 0.0364(14) 0.0266(14) 0.0339(13)
Cd2 0.0201(7) 0.0201(7) 0.0272(15) 0.000 0.000 0.0101(3)
Cd3 0.0183(7) 0.0221(7) 0.0372(11) 0.0008(7) 0.0007(7) 0.0093(6)
Cd4 0.0328(11) 0.0694(16) 0.082(2) 0.0177(14) -0.0030(11) 0.0210(11)
Cd5 0.0225(7) 0.0225(7) 0.0338(17) 0.000 0.000 0.0112(4)
Cd6 0.0182(7) 0.0218(7) 0.0345(10) -0.0011(7) -0.0006(7) 0.0082(6)
Sb1 0.0321(8) 0.0287(7) 0.0317(9) 0.0022(7) 0.0008(7) 0.0168(6)
Sb2 0.0192(6) 0.0197(6) 0.0365(10) -0.0013(6) 0.0005(6) 0.0086(5)
Sb3 0.0198(6) 0.0335(8) 0.0339(9) -0.0084(7) -0.0036(6) 0.0132(6)
Sb4 0.0265(8) 0.0234(7) 0.0605(13) -0.0003(7) -0.0115(8) 0.0112(6)
Sb5 0.0209(7) 0.0299(8) 0.0583(12) -0.0016(8) -0.0073(7) 0.0120(6)
Sb6 0.0201(7) 0.0337(8) 0.0392(10) -0.0035(7) -0.0064(7) 0.0102(6)
Sb7 0.0270(8) 0.0333(8) 0.0406(10) 0.0047(8) 0.0048(7) 0.0105(7)
Sb8 0.0192(7) 0.0273(7) 0.0431(11) 0.0006(7) -0.0017(7) 0.0085(6)
Sb9 0.0300(8) 0.0288(8) 0.0295(9) -0.0008(7) 0.0008(7) 0.0100(6)
Sb10 0.0212(7) 0.0207(7) 0.0334(9) -0.0008(6) -0.0010(6) 0.0096(5)
Sb11 0.0193(6) 0.0241(7) 0.0313(9) -0.0016(7) 0.0026(6) 0.0071(5)
Sb12 0.0202(7) 0.0255(7) 0.0344(10) 0.0014(7) 0.0036(7) 0.0060(6)
Sb13 0.0196(7) 0.0300(7) 0.0391(10) 0.0009(7) 0.0001(6) 0.0121(6)
Sb14 0.0263(7) 0.0362(8) 0.0359(10) 0.0029(7) -0.0010(7) 0.0169(7)
Sb15 0.0230(7) 0.0241(7) 0.0408(10) 0.0037(7) 0.0027(7) 0.0126(6)
Sb16 0.0193(7) 0.0246(7) 0.0417(10) 0.0029(7) 0.0026(6) 0.0090(6)
O1 0.091(11) 0.112(12) 0.091(11) 0.013(10) 0.003(9) 0.039(9)
O2 0.050(9) 0.071(9) 0.072(10) -0.008(8) 0.000(8) 0.016(7)
O3 0.061(11) 0.049(10) 0.081(14) -0.016(10) 0.008(10) 0.043(9)
O4 0.032(6) 0.025(6) 0.050(8) 0.014(6) 0.014(6) 0.018(5)
O5 0.041(6) 0.031(6) 0.040(6) 0.006(5) 0.004(5) 0.022(5)
O6 0.100(15) 0.047(11) 0.070(14) 0.032(10) -0.003(12) 0.040(11)
O7 0.023(6) 0.046(8) 0.045(9) -0.004(6) -0.010(6) 0.022(6)
O8 0.023(8) 0.056(11) 0.065(12) -0.015(10) 0.000(8) 0.008(8)
O9 0.029(6) 0.020(6) 0.039(7) -0.010(5) -0.010(6) 0.011(5)
O10 0.033(6) 0.021(6) 0.040(8) -0.001(6) -0.008(6) 0.011(5)
O11 0.037(7) 0.022(6) 0.057(9) 0.004(6) -0.008(7) 0.016(6)
O12 0.066(9) 0.047(8) 0.071(9) -0.010(7) -0.010(7) 0.042(7)
O13 0.029(7) 0.053(8) 0.036(8) 0.010(7) 0.003(6) 0.015(6)
O14 0.062(12) 0.057(12) 0.094(16) 0.009(11) 0.056(12) 0.003(10)
O15 0.026(6) 0.027(6) 0.052(8) -0.007(6) -0.003(6) 0.013(5)
O16 0.036(7) 0.026(6) 0.038(8) 0.009(6) -0.009(6) 0.016(5)
O17 0.040(8) 0.054(9) 0.070(10) 0.004(8) -0.025(7) 0.027(7)
O18 0.049(9) 0.044(8) 0.056(10) 0.009(8) -0.022(8) 0.018(7)
O19 0.065(9) 0.067(9) 0.083(11) -0.006(8) -0.011(8) 0.052(7)
O20 0.098(11) 0.073(10) 0.073(11) -0.009(9) 0.002(9) 0.047(9)
O21 0.034(7) 0.039(7) 0.041(8) -0.004(6) 0.001(6) 0.022(6)
O22 0.026(6) 0.048(7) 0.045(8) -0.002(7) -0.001(6) 0.022(6)
O23 0.038(8) 0.039(8) 0.058(9) 0.000(7) -0.003(7) 0.011(7)
O24 0.043(11) 0.090(15) 0.092(16) 0.004(13) 0.006(11) 0.020(11)
O25 0.097(11) 0.085(11) 0.097(11) -0.014(9) 0.016(9) 0.042(9)
O26 0.076(14) 0.074(13) 0.093(16) 0.014(12) 0.007(12) 0.036(11)
O27 0.023(6) 0.048(8) 0.030(8) -0.004(6) 0.005(6) 0.026(6)
O28 0.038(7) 0.028(6) 0.036(8) 0.003(6) -0.007(6) 0.027(6)
O29 0.033(6) 0.015(5) 0.026(7) -0.004(5) 0.003(6) 0.010(5)
O30 0.019(5) 0.039(6) 0.032(7) 0.000(6) -0.009(5) 0.022(5)
O31 0.033(6) 0.020(6) 0.047(8) 0.000(6) -0.008(6) 0.013(5)
O32 0.027(6) 0.032(6) 0.040(7) 0.002(6) 0.001(6) 0.014(5)
O33 0.030(6) 0.038(7) 0.053(8) 0.002(6) -0.005(6) 0.013(5)
O34 0.030(6) 0.018(6) 0.017(6) 0.001(5) -0.010(5) 0.013(5)
O35 0.044(8) 0.050(8) 0.060(9) 0.018(7) -0.003(7) 0.024(6)
O36 0.035(7) 0.029(7) 0.048(8) 0.012(6) -0.001(6) 0.017(5)
O37 0.033(7) 0.039(7) 0.034(8) -0.007(6) 0.002(6) 0.012(6)
O38 0.039(9) 0.052(10) 0.028(9) 0.010(8) 0.010(7) 0.018(8)
O39 0.092(12) 0.093(12) 0.098(13) 0.008(10) -0.010(10) 0.053(10)
O40 0.063(9) 0.067(9) 0.064(10) 0.002(8) 0.007(8) 0.037(8)
O41 0.056(9) 0.059(9) 0.072(10) -0.005(8) 0.001(8) 0.035(7)
O42 0.032(7) 0.050(8) 0.055(9) 0.002(7) 0.000(6) 0.031(6)
O43 0.032(7) 0.027(6) 0.050(8) -0.006(6) -0.001(6) 0.014(5)
O44 0.042(7) 0.046(7) 0.034(8) -0.007(6) -0.003(6) 0.021(6)
O45 0.043(7) 0.021(6) 0.018(7) 0.002(6) 0.007(6) 0.009(6)
O46 0.029(8) 0.066(12) 0.043(11) -0.020(9) 0.012(8) 0.010(8)
O47 0.034(7) 0.054(8) 0.033(8) -0.006(7) -0.017(6) 0.018(6)
O48 0.026(7) 0.071(10) 0.046(9) -0.012(8) -0.015(7) 0.013(7)
O49 0.036(7) 0.042(8) 0.042(8) -0.008(7) -0.004(7) 0.008(6)
O50 0.043(7) 0.045(7) 0.033(8) -0.003(6) 0.010(6) 0.019(6)
O51 0.040(7) 0.018(6) 0.032(8) -0.001(6) 0.012(6) 0.007(5)
O52 0.062(10) 0.040(8) 0.057(10) -0.021(8) 0.006(8) 0.014(7)
O53 0.032(7) 0.039(7) 0.058(9) 0.020(7) 0.019(7) 0.014(6)
O54 0.050(9) 0.062(9) 0.061(10) 0.011(8) 0.011(8) 0.034(7)
O55 0.025(6) 0.039(7) 0.050(8) -0.007(7) 0.003(6) 0.015(6)
O56 0.030(6) 0.030(6) 0.054(8) 0.005(6) 0.000(6) 0.019(5)
O57 0.035(7) 0.055(8) 0.038(8) 0.013(7) -0.010(7) 0.016(6)
O58 0.076(15) 0.14(2) 0.127(19) -0.029(16) -0.043(14) 0.062(14)
O59 0.14(2) 0.19(2) 0.13(2) -0.02(2) -0.032(19) 0.045(18)
O60 0.107(17) 0.110(17) 0.114(18) -0.015(15) -0.023(14) 0.049(14)
O61 0.029(6) 0.014(6) 0.027(7) -0.014(5) -0.010(6) 0.005(5)
O62 0.029(7) 0.012(6) 0.034(8) 0.001(5) 0.007(6) 0.002(5)
O63 0.016(4) 0.016(5) 0.018(5) 0.002(4) -0.002(4) 0.010(4)
O64 0.028(5) 0.026(5) 0.023(5) 0.000(4) -0.003(4) 0.013(4)
O65 0.022(5) 0.023(5) 0.027(6) 0.008(4) -0.002(4) 0.016(4)
O66 0.025(6) 0.028(6) 0.023(7) 0.001(5) 0.003(5) 0.017(5)
O67 0.017(5) 0.032(6) 0.025(6) 0.008(5) 0.006(5) 0.013(5)
O68 0.027(5) 0.035(5) 0.028(6) 0.003(5) 0.002(4) 0.015(4)
C1 0.051(11) 0.050(11) 0.032(11) 0.009(9) 0.008(9) 0.016(9)
C2 0.040(10) 0.029(9) 0.047(12) 0.008(9) 0.000(9) 0.012(8)
C3 0.044(10) 0.021(8) 0.047(11) -0.001(8) 0.011(9) 0.020(8)
C4 0.075(14) 0.070(14) 0.070(15) -0.005(11) 0.013(11) 0.041(11)
C5 0.033(10) 0.050(11) 0.050(12) -0.012(10) 0.000(9) 0.022(8)
C6 0.025(9) 0.037(10) 0.043(11) -0.018(9) 0.005(8) 0.007(7)
C7 0.044(10) 0.030(9) 0.056(12) 0.006(8) -0.002(9) 0.029(8)
C8 0.029(9) 0.036(10) 0.041(11) -0.003(8) -0.010(8) 0.018(8)
C9 0.069(14) 0.056(13) 0.060(14) -0.004(11) -0.015(11) 0.018(10)
C12 0.032(9) 0.032(9) 0.040(11) 0.010(9) -0.016(9) 0.005(7)
C13 0.066(14) 0.070(14) 0.071(16) -0.009(11) 0.012(11) 0.044(12)
C14 0.043(11) 0.053(11) 0.060(13) -0.015(10) -0.013(9) 0.036(9)
C15 0.049(12) 0.076(14) 0.071(14) -0.010(11) 0.034(10) 0.037(10)
C16 0.040(11) 0.045(11) 0.052(13) 0.005(10) 0.016(9) 0.021(9)
C17 0.034(9) 0.033(9) 0.027(10) 0.006(7) -0.004(7) 0.024(7)
C18 0.033(9) 0.041(10) 0.029(10) -0.001(8) -0.003(8) 0.020(8)
C19 0.045(10) 0.024(9) 0.037(11) 0.001(8) 0.000(8) 0.020(8)
C20 0.046(11) 0.049(11) 0.055(13) 0.003(10) 0.004(10) 0.025(9)
C21 0.026(8) 0.031(9) 0.044(11) 0.005(8) 0.004(8) 0.017(7)
C22 0.023(8) 0.022(8) 0.041(11) -0.006(8) -0.001(8) 0.009(7)
C23 0.024(8) 0.026(8) 0.047(11) 0.004(8) 0.005(8) 0.019(7)
C24 0.026(9) 0.026(8) 0.051(12) -0.002(8) 0.021(8) 0.010(7)
C25 0.022(8) 0.034(9) 0.020(10) 0.004(8) 0.014(7) 0.009(7)
C26 0.026(9) 0.041(10) 0.029(10) -0.012(9) -0.008(8) 0.006(8)
C27 0.038(10) 0.018(8) 0.032(10) -0.007(8) -0.005(9) -0.006(7)
C28 0.042(11) 0.041(10) 0.034(11) 0.003(9) -0.009(9) 0.018(8)
C29 0.039(8) 0.037(7) 0.044(9) 0.011(6) -0.010(6) 0.028(6)
C30 0.029(5) 0.029(5) 0.029(5) 0.0003(14) -0.0010(14) 0.015(3)
C31 0.029(5) 0.030(5) 0.029(5) 0.0004(14) -0.0006(14) 0.015(3)
C32 0.034(10) 0.038(10) 0.041(11) 0.003(9) 0.006(8) 0.014(8)
C11 0.062(12) 0.028(9) 0.049(12) 0.022(8) 0.013(9) 0.021(9)
C10 0.024(9) 0.016(8) 0.038(11) 0.005(8) -0.009(8) -0.004(6)
Ba1 0.055(2) 0.044(2) 0.134(5) -0.016(3) -0.019(3) 0.0325(19)
Ba1B 0.131(8) 0.077(5) 0.135(9) -0.032(5) 0.005(7) 0.055(6)
Ba2 0.055(2) 0.0423(19) 0.091(3) -0.006(2) -0.013(2) 0.0299(18)

loop_
_atom_type_symbol
_atom_type_description
_atom_type_scat_dispersion_real
_atom_type_scat_dispersion_imag
_atom_type_scat_source
C C 0.0033 0.0016 'International Tables Vol C Tables 4.2.6.8 and 6.1.1.4'
H H 0.0000 0.0000 'International Tables Vol C Tables 4.2.6.8 and 6.1.1.4'
Cd Cd -0.8075 1.2024 'International Tables Vol C Tables 4.2.6.8 and 6.1.1.4'
O O 0.0106 0.0060 'International Tables Vol C Tables 4.2.6.8 and 6.1.1.4'
Sb Sb -0.5866 1.5461 'International Tables Vol C Tables 4.2.6.8 and 6.1.1.4'
Ba Ba -0.3244 2.2819 'International Tables Vol C Tables 4.2.6.8 and 6.1.1.4'

loop_
_geom_angle_atom_site_label_1
_geom_angle_atom_site_label_2
_geom_angle_atom_site_label_3
_geom_angle
_geom_angle_site_symmetry_1
_geom_angle_site_symmetry_3
_geom_angle_publ_flag
O26 Cd1 O35 86.4(9) . . ?
O26 Cd1 O12 88.1(8) . . ?
O35 Cd1 O12 138.1(8) . . ?
O26 Cd1 O25 167.6(11) . . ?
O35 Cd1 O25 90.3(9) . . ?
O12 Cd1 O25 86.4(9) . . ?
O26 Cd1 O1 105.9(11) . . ?
O35 Cd1 O1 138.7(9) . . ?
O12 Cd1 O1 82.5(9) . . ?
O25 Cd1 O1 84.4(11) . . ?
O26 Cd1 O2 83.2(9) . . ?
O35 Cd1 O2 91.0(7) . . ?
O12 Cd1 O2 129.5(8) . . ?
O25 Cd1 O2 108.8(10) . . ?
O1 Cd1 O2 53.0(7) . . ?
O26 Cd1 C1 90.7(10) . . ?
O35 Cd1 C1 117.1(7) . . ?
O12 Cd1 C1 104.5(7) . . ?
O25 Cd1 C1 101.4(10) . . ?
O1 Cd1 C1 27.1(6) . . ?
O2 Cd1 C1 26.7(5) . . ?
O28 Cd2 O28 83.7(6) . 3 ?
O28 Cd2 O28 83.7(6) . 5 ?
O28 Cd2 O28 83.7(6) 3 5 ?
O28 Cd2 O29 71.8(6) . . ?
O28 Cd2 O29 155.5(6) 3 . ?
O28 Cd2 O29 93.5(5) 5 . ?
O28 Cd2 O29 155.5(6) . 5 ?
O28 Cd2 O29 93.5(5) 3 5 ?
O28 Cd2 O29 71.8(6) 5 5 ?
O29 Cd2 O29 108.8(4) . 5 ?
O28 Cd2 O29 93.5(5) . 3 ?
O28 Cd2 O29 71.8(6) 3 3 ?
O28 Cd2 O29 155.5(6) 5 3 ?
O29 Cd2 O29 108.8(4) . 3 ?
O29 Cd2 O29 108.8(4) 5 3 ?
O28 Cd2 Sb2 93.3(4) . 3 ?
O28 Cd2 Sb2 35.8(4) 3 3 ?
O28 Cd2 Sb2 119.1(4) 5 3 ?
O29 Cd2 Sb2 142.9(4) . 3 ?
O29 Cd2 Sb2 98.6(4) 5 3 ?
O29 Cd2 Sb2 36.6(4) 3 3 ?
O28 Cd2 Sb2 119.1(4) . 5 ?
O28 Cd2 Sb2 93.3(4) 3 5 ?
O28 Cd2 Sb2 35.8(4) 5 5 ?
O29 Cd2 Sb2 98.6(4) . 5 ?
O29 Cd2 Sb2 36.6(4) 5 5 ?
O29 Cd2 Sb2 142.9(4) 3 5 ?
Sb2 Cd2 Sb2 118.07(3) 3 5 ?
O28 Cd2 Sb2 35.8(4) . . ?
O28 Cd2 Sb2 119.1(4) 3 . ?
O28 Cd2 Sb2 93.3(4) 5 . ?
O29 Cd2 Sb2 36.6(4) . . ?
O29 Cd2 Sb2 142.9(4) 5 . ?
O29 Cd2 Sb2 98.6(4) 3 . ?
Sb2 Cd2 Sb2 118.07(3) 3 . ?
Sb2 Cd2 Sb2 118.07(3) 5 . ?
O30 Cd3 O34 108.4(6) . . ?
O30 Cd3 O33 95.4(6) . . ?
O34 Cd3 O33 70.5(6) . . ?
O30 Cd3 O32 95.9(6) . . ?
O34 Cd3 O32 151.3(6) . . ?
O33 Cd3 O32 92.8(6) . . ?
O30 Cd3 O27 149.5(6) . 5 ?
O34 Cd3 O27 94.5(5) . 5 ?
O33 Cd3 O27 111.4(7) . 5 ?
O32 Cd3 O27 69.5(6) . 5 ?
O30 Cd3 O29 70.5(5) . . ?
O34 Cd3 O29 100.3(5) . . ?
O33 Cd3 O29 160.3(6) . . ?
O32 Cd3 O29 102.1(5) . . ?
O27 Cd3 O29 86.1(6) 5 . ?
O30 Cd3 Sb7 128.6(4) . . ?
O34 Cd3 Sb7 122.9(4) . . ?
O33 Cd3 Sb7 97.9(5) . . ?
O32 Cd3 Sb7 34.2(4) . . ?
O27 Cd3 Sb7 36.4(4) 5 . ?
O29 Cd3 Sb7 101.6(4) . . ?
O30 Cd3 Sb4 101.2(4) . . ?
O34 Cd3 Sb4 36.0(4) . . ?
O33 Cd3 Sb4 34.8(5) . . ?
O32 Cd3 Sb4 125.6(4) . . ?
O27 Cd3 Sb4 109.1(4) 5 . ?
O29 Cd3 Sb4 132.3(4) . . ?
Sb7 Cd3 Sb4 117.45(7) . . ?
O60 Cd4 O41 89.1(11) . . ?
O60 Cd4 O40 92.3(10) . . ?
O41 Cd4 O40 78.6(8) . . ?
O60 Cd4 O59 101.7(11) . . ?
O41 Cd4 O59 155.1(11) . . ?
O40 Cd4 O59 122.7(11) . . ?
O60 Cd4 O39 103.5(11) . . ?
O41 Cd4 O39 130.0(8) . . ?
O40 Cd4 O39 53.1(7) . . ?
O59 Cd4 O39 69.6(11) . . ?
O60 Cd4 C20 102.6(11) . . ?
O41 Cd4 C20 103.7(8) . . ?
O40 Cd4 C20 27.1(5) . . ?
O59 Cd4 C20 95.8(11) . . ?
O39 Cd4 C20 26.6(5) . . ?
O62 Cd5 O62 87.0(6) 3_665 5_565 ?
O62 Cd5 O62 87.0(6) 3_665 . ?
O62 Cd5 O62 87.0(6) 5_565 . ?
O62 Cd5 O63 95.8(5) 3_665 . ?
O62 Cd5 O63 156.0(5) 5_565 . ?
O62 Cd5 O63 69.4(5) . . ?
O62 Cd5 O63 69.4(5) 3_665 3_665 ?
O62 Cd5 O63 95.7(5) 5_565 3_665 ?
O62 Cd5 O63 156.0(5) . 3_665 ?
O63 Cd5 O63 107.5(4) . 3_665 ?
O62 Cd5 O63 156.0(5) 3_665 5_565 ?
O62 Cd5 O63 69.4(5) 5_565 5_565 ?
O62 Cd5 O63 95.7(5) . 5_565 ?
O63 Cd5 O63 107.5(4) . 5_565 ?
O63 Cd5 O63 107.5(4) 3_665 5_565 ?
O62 Cd5 Sb10 95.0(4) 3_665 . ?
O62 Cd5 Sb10 120.1(4) 5_565 . ?
O62 Cd5 Sb10 33.8(4) . . ?
O63 Cd5 Sb10 35.9(3) . . ?
O63 Cd5 Sb10 140.6(3) 3_665 . ?
O63 Cd5 Sb10 100.4(3) 5_565 . ?
O62 Cd5 Sb10 33.8(4) 3_665 3_665 ?
O62 Cd5 Sb10 95.0(4) 5_565 3_665 ?
O62 Cd5 Sb10 120.1(4) . 3_665 ?
O63 Cd5 Sb10 100.4(3) . 3_665 ?
O63 Cd5 Sb10 35.9(3) 3_665 3_665 ?
O63 Cd5 Sb10 140.6(3) 5_565 3_665 ?
Sb10 Cd5 Sb10 118.28(3) . 3_665 ?
O62 Cd5 Sb10 120.1(4) 3_665 5_565 ?
O62 Cd5 Sb10 33.8(4) 5_565 5_565 ?
O62 Cd5 Sb10 95.0(4) . 5_565 ?
O63 Cd5 Sb10 140.6(3) . 5_565 ?
O63 Cd5 Sb10 100.4(3) 3_665 5_565 ?
O63 Cd5 Sb10 35.9(3) 5_565 5_565 ?
Sb10 Cd5 Sb10 118.28(3) . 5_565 ?
Sb10 Cd5 Sb10 118.28(3) 3_665 5_565 ?
O66 Cd6 O64 106.4(6) . . ?
O66 Cd6 O67 70.2(5) . . ?
O64 Cd6 O67 93.9(6) . . ?
O66 Cd6 O61 94.8(5) . 3_665 ?
O64 Cd6 O61 151.8(6) . 3_665 ?
O67 Cd6 O61 110.9(6) . 3_665 ?
O66 Cd6 O68 152.4(6) . . ?
O64 Cd6 O68 97.3(6) . . ?
O67 Cd6 O68 94.6(6) . . ?
O61 Cd6 O68 68.5(5) 3_665 . ?
O66 Cd6 O63 100.9(5) . . ?
O64 Cd6 O63 69.3(5) . . ?
O67 Cd6 O63 158.5(5) . . ?
O61 Cd6 O63 88.9(5) 3_665 . ?
O68 Cd6 O63 100.6(5) . . ?
O66 Cd6 Sb15 35.8(4) . . ?
O64 Cd6 Sb15 99.7(4) . . ?
O67 Cd6 Sb15 34.6(4) . . ?
O61 Cd6 Sb15 108.3(4) 3_665 . ?
O68 Cd6 Sb15 126.9(4) . . ?
O63 Cd6 Sb15 132.4(3) . . ?
O27 Sb1 O4 99.3(7) . . ?
O27 Sb1 O28 89.4(7) . . ?
O4 Sb1 O28 82.8(7) . . ?
O27 Sb1 O5 79.4(7) . . ?
O4 Sb1 O5 75.9(6) . . ?
O28 Sb1 O5 153.8(6) . . ?
O34 Sb2 O28 91.9(6) 3 . ?
O34 Sb2 O29 88.0(6) 3 . ?
O28 Sb2 O29 84.0(6) . . ?
O34 Sb2 Cd2 83.7(4) 3 . ?
O28 Sb2 Cd2 41.2(4) . . ?
O29 Sb2 Cd2 43.5(4) . . ?
O9 Sb3 O30 93.0(7) . . ?
O9 Sb3 O29 81.3(6) . . ?
O30 Sb3 O29 79.6(6) . . ?
O9 Sb3 O7 74.8(7) . . ?
O30 Sb3 O7 84.9(6) . . ?
O29 Sb3 O7 150.8(6) . . ?
O33 Sb4 O34 79.4(7) . . ?
O33 Sb4 O16 92.7(7) . . ?
O34 Sb4 O16 85.1(6) . . ?
O33 Sb4 O17 86.5(8) . . ?
O34 Sb4 O17 153.8(7) . . ?
O16 Sb4 O17 73.6(7) . . ?
O33 Sb4 Cd3 39.8(5) . . ?
O34 Sb4 Cd3 39.9(4) . . ?
O16 Sb4 Cd3 84.7(4) . . ?
O17 Sb4 Cd3 121.0(5) . . ?
O33 Sb4 Ba1B 100.9(6) . . ?
O34 Sb4 Ba1B 140.5(5) . . ?
O16 Sb4 Ba1B 133.9(5) . . ?
O17 Sb4 Ba1B 63.7(6) . . ?
Cd3 Sb4 Ba1B 131.72(17) . . ?
O21 Sb5 O33 94.5(8) . . ?
O21 Sb5 O31 79.7(7) . . ?
O33 Sb5 O31 83.6(7) . . ?
O21 Sb5 O19 73.5(8) . . ?
O33 Sb5 O19 81.7(8) . . ?
O31 Sb5 O19 148.1(8) . . ?
O15 Sb6 O30 95.9(7) . . ?
O15 Sb6 O31 77.6(7) . . ?
O30 Sb6 O31 88.5(6) . . ?
O15 Sb6 O13 75.7(7) . . ?
O30 Sb6 O13 80.1(7) . . ?
O31 Sb6 O13 149.6(6) . . ?
O22 Sb7 O32 90.6(8) . . ?
O22 Sb7 O27 90.2(7) . 5 ?
O32 Sb7 O27 80.3(7) . 5 ?
O22 Sb7 O23 73.1(7) . . ?
O32 Sb7 O23 84.1(7) . . ?
O27 Sb7 O23 157.0(7) 5 . ?
O22 Sb7 Cd3 82.5(6) . . ?
O32 Sb7 Cd3 40.1(5) . . ?
O27 Sb7 Cd3 41.5(5) 5 . ?
O23 Sb7 Cd3 118.7(6) . . ?
O32 Sb8 O10 97.3(6) . . ?
O32 Sb8 O31 86.9(7) . . ?
O10 Sb8 O31 78.2(7) . . ?
O32 Sb8 O11 81.8(7) . . ?
O10 Sb8 O11 75.8(7) . . ?
O31 Sb8 O11 150.0(7) . . ?
O61 Sb9 O37 100.5(7) . . ?
O61 Sb9 O62 89.4(6) . . ?
O37 Sb9 O62 80.6(7) . . ?
O61 Sb9 O36 82.2(7) . . ?
O37 Sb9 O36 73.6(7) . . ?
O62 Sb9 O36 150.8(6) . . ?
O62 Sb10 O66 92.1(6) . 5_565 ?
O62 Sb10 O63 84.9(6) . . ?
O66 Sb10 O63 85.6(6) 5_565 . ?
O62 Sb10 Cd5 41.8(5) . . ?
O66 Sb10 Cd5 83.8(4) 5_565 . ?
O63 Sb10 Cd5 43.5(4) . . ?
O64 Sb11 O44 93.0(7) . . ?
O64 Sb11 O63 82.1(6) . . ?
O44 Sb11 O63 81.6(6) . . ?
O64 Sb11 O45 85.4(6) . . ?
O44 Sb11 O45 76.1(7) . . ?
O63 Sb11 O45 153.7(5) . . ?
O64 Sb12 O56 96.8(7) . . ?
O64 Sb12 O65 88.2(6) . . ?
O56 Sb12 O65 79.2(6) . . ?
O64 Sb12 O57 79.6(6) . . ?
O56 Sb12 O57 72.2(7) . . ?
O65 Sb12 O57 147.2(6) . . ?
O43 Sb13 O68 96.8(7) . . ?
O43 Sb13 O65 78.9(7) . . ?
O68 Sb13 O65 88.5(6) . . ?
O43 Sb13 O42 73.4(7) . . ?
O68 Sb13 O42 77.9(6) . . ?
O65 Sb13 O42 147.3(6) . . ?
O68 Sb14 O49 94.0(8) . . ?
O68 Sb14 O61 79.6(6) . 3_665 ?
O49 Sb14 O61 86.2(7) . 3_665 ?
O68 Sb14 O47 83.4(6) . . ?
O49 Sb14 O47 78.1(8) . . ?
O61 Sb14 O47 156.0(7) 3_665 . ?
O67 Sb15 O55 95.4(7) . . ?
O67 Sb15 O66 80.4(6) . . ?
O55 Sb15 O66 87.0(7) . . ?
O67 Sb15 O53 84.9(6) . . ?
O55 Sb15 O53 73.5(7) . . ?
O66 Sb15 O53 154.4(6) . . ?
O67 Sb15 Cd6 40.6(4) . . ?
O55 Sb15 Cd6 88.5(5) . . ?
O66 Sb15 Cd6 40.0(4) . . ?
O53 Sb15 Cd6 121.1(5) . . ?
O67 Sb16 O50 94.9(7) . . ?
O67 Sb16 O65 82.7(6) . . ?
O50 Sb16 O65 78.5(7) . . ?
O67 Sb16 O51 81.5(6) . . ?
O50 Sb16 O51 76.2(7) . . ?
O65 Sb16 O51 148.8(6) . . ?
C1 O1 Cd1 95(2) . . ?
C1 O1 Ba1B 122(2) . 3 ?
Cd1 O1 Ba1B 105.7(11) . 3 ?
C1 O2 Cd1 90.2(16) . . ?
C2 O3 H3B 109.5 . . ?
C3 O4 Sb1 119.6(14) . . ?
C4 O5 Sb1 111.6(16) . . ?
C5 O7 Sb3 110.9(15) . . ?
C6 O9 Sb3 123.8(16) . . ?
C7 O10 Sb8 118.2(16) . . ?
C8 O11 Sb8 114.3(15) . . ?
C8 O12 Cd1 134.1(18) . . ?
C9 O13 Sb6 117.1(16) . . ?
C10 O15 Sb6 118.7(13) . . ?
C11 O16 Sb4 123.5(13) . . ?
C12 O17 Sb4 110.9(15) . . ?
C12 O17 Ba1 128.8(14) . . ?
Sb4 O17 Ba1 118.2(9) . . ?
C12 O18 Ba2 140.7(16) . . ?
C13 O19 Sb5 115.2(18) . . ?
C13 O19 Ba1 131.8(19) . . ?
Sb5 O19 Ba1 109.2(9) . . ?
C13 O19 Ba1B 102.3(18) . . ?
Sb5 O19 Ba1B 139.0(11) . . ?
Ba1 O19 Ba1B 46.7(4) . . ?
C13 O20 Ba1B 90.8(19) . . ?
C14 O21 Sb5 119.3(16) . . ?
C15 O22 Sb7 125.9(15) . . ?
C16 O23 Sb7 116.2(16) . . ?
Cd1 O25 Ba1B 109.4(11) . 3 ?
Cd1 O25 H25A 120.0 . . ?
Ba1B O25 H25A 123.0 3 . ?
Cd1 O25 H25B 120.0 . . ?
Ba1B O25 H25B 28.8 3 . ?
H25A O25 H25B 120.0 . . ?
Cd1 O26 H26B 120.0 . . ?
Cd1 O26 H26C 120.0 . . ?
H26B O26 H26C 120.0 . . ?
Sb1 O27 Sb7 124.9(9) . 3 ?
Sb1 O27 Cd3 132.9(8) . 3 ?
Sb7 O27 Cd3 102.1(6) 3 3 ?
Sb2 O28 Sb1 125.7(7) . . ?
Sb2 O28 Cd2 103.0(6) . . ?
Sb1 O28 Cd2 126.9(8) . . ?
Sb2 O29 Sb3 108.8(6) . . ?
Sb2 O29 Cd2 99.8(6) . . ?
Sb3 O29 Cd2 124.3(7) . . ?
Sb2 O29 Cd3 115.2(7) . . ?
Sb3 O29 Cd3 99.3(6) . . ?
Cd2 O29 Cd3 110.4(5) . . ?
Sb3 O30 Sb6 120.5(8) . . ?
Sb3 O30 Cd3 110.3(6) . . ?
Sb6 O30 Cd3 124.1(7) . . ?
Sb5 O31 Sb8 121.6(9) . . ?
Sb5 O31 Sb6 119.5(8) . . ?
Sb8 O31 Sb6 118.4(7) . . ?
Sb7 O32 Sb8 124.3(8) . . ?
Sb7 O32 Cd3 105.6(7) . . ?
Sb8 O32 Cd3 125.7(8) . . ?
Sb5 O33 Sb4 120.9(9) . . ?
Sb5 O33 Cd3 130.2(9) . . ?
Sb4 O33 Cd3 105.5(8) . . ?
Sb2 O34 Sb4 119.3(7) 5 . ?
Sb2 O34 Cd3 130.6(7) 5 . ?
Sb4 O34 Cd3 104.1(6) . . ?
C17 O35 Cd1 124.1(15) . . ?
C17 O36 Sb9 113.4(14) . . ?
C18 O37 Sb9 123.1(13) . . ?
C19 O38 H38A 109.5 . . ?
C20 O39 Cd4 83.0(18) . . ?
C20 O40 Cd4 92.9(16) . . ?
C21 O41 Cd4 126.6(18) . . ?
C21 O42 Sb13 110.4(14) . . ?
C22 O43 Sb13 126.8(15) . . ?
C23 O44 Sb11 117.7(14) . . ?
C24 O45 Sb11 114.7(12) . . ?
C25 O47 Sb14 111.8(15) . . ?
C26 O49 Sb14 115.1(16) . . ?
C27 O50 Sb16 120.3(15) . . ?
C28 O51 Sb16 112.5(14) . . ?
C28 O51 Ba2 129.7(15) . 4_664 ?
Sb16 O51 Ba2 110.4(6) . 4_664 ?
C29 O53 Sb15 112.4(14) . . ?
C29 O53 Ba2 125.0(13) . 4_664 ?
Sb15 O53 Ba2 121.4(8) . 4_664 ?
C29 O54 Ba1 145.1(19) . 4_664 ?
C30 O55 Sb15 124.9(14) . . ?
C31 O56 Sb12 123.9(13) . . ?
C32 O57 Sb12 115.0(15) . . ?
Cd4 O59 H59A 127.0 . . ?
Cd4 O59 H59B 112.8 . . ?
H59A O59 H59B 119.9 . . ?
Cd4 O60 H60A 120.0 . . ?
Cd4 O60 H60B 120.0 . . ?
H60A O60 H60B 120.0 . . ?
Sb9 O61 Sb14 125.3(8) . 5_565 ?
Sb9 O61 Cd6 132.2(8) . 5_565 ?
Sb14 O61 Cd6 102.5(6) 5_565 5_565 ?
Sb10 O62 Sb9 127.4(8) . . ?
Sb10 O62 Cd5 104.4(7) . . ?
Sb9 O62 Cd5 124.5(7) . . ?
Sb10 O63 Sb11 111.9(6) . . ?
Sb10 O63 Cd5 100.6(6) . . ?
Sb11 O63 Cd5 125.8(6) . . ?
Sb10 O63 Cd6 112.3(6) . . ?
Sb11 O63 Cd6 99.0(5) . . ?
Cd5 O63 Cd6 107.4(5) . . ?
Sb12 O64 Sb11 121.3(8) . . ?
Sb12 O64 Cd6 123.7(7) . . ?
Sb11 O64 Cd6 109.3(7) . . ?
Sb16 O65 Sb13 121.7(7) . . ?
Sb16 O65 Sb12 119.5(6) . . ?
Sb13 O65 Sb12 118.6(7) . . ?
Sb10 O66 Sb15 119.7(7) 3_665 . ?
Sb10 O66 Cd6 129.3(7) 3_665 . ?
Sb15 O66 Cd6 104.2(6) . . ?
Sb16 O67 Sb15 122.4(8) . . ?
Sb16 O67 Cd6 129.9(7) . . ?
Sb15 O67 Cd6 104.8(6) . . ?
Sb14 O68 Sb13 125.1(8) . . ?
Sb14 O68 Cd6 106.8(7) . . ?
Sb13 O68 Cd6 122.1(8) . . ?
O2 C1 O1 118(3) . . ?
O2 C1 C2 121(2) . . ?
O1 C1 C2 115(2) . . ?
O2 C1 Cd1 63.2(14) . . ?
O1 C1 Cd1 57.7(17) . . ?
C2 C1 Cd1 169.8(19) . . ?
O3 C2 C1 106(2) . . ?
O3 C2 C3 111(2) . . ?
C1 C2 C3 107(2) . . ?
O3 C2 H2A 110.8 . . ?
C1 C2 H2A 110.8 . . ?
C3 C2 H2A 110.8 . . ?
O4 C3 C4 113.7(19) . . ?
O4 C3 C2 110(2) . . ?
C4 C3 C2 114(2) . . ?
O4 C3 H3A 105.9 . . ?
C4 C3 H3A 105.9 . . ?
C2 C3 H3A 105.9 . . ?
O6 C4 O5 124(3) . . ?
O6 C4 C3 117(2) . . ?
O5 C4 C3 119(2) . . ?
O8 C5 O7 119(2) . . ?
O8 C5 C6 118(2) . . ?
O7 C5 C6 123(2) . . ?
O9 C6 C5 105(2) . . ?
O9 C6 C7 112(2) . . ?
C5 C6 C7 109(2) . . ?
O9 C6 H6A 110.0 . . ?
C5 C6 H6A 110.0 . . ?
C7 C6 H6A 110.0 . . ?
O10 C7 C8 114(2) . . ?
O10 C7 C6 109(2) . . ?
C8 C7 C6 111(2) . . ?
O10 C7 H7A 107.4 . . ?
C8 C7 H7A 107.4 . . ?
C6 C7 H7A 107.4 . . ?
O12 C8 O11 124(2) . . ?
O12 C8 C7 120(2) . . ?
O11 C8 C7 116.2(18) . . ?
O14 C9 O13 129(3) . . ?
O14 C9 C10 118(2) . . ?
O13 C9 C10 113(2) . . ?
O18 C12 O17 123.5(19) . . ?
O18 C12 C11 115.4(17) . . ?
O17 C12 C11 121(2) . . ?
O20 C13 O19 122(3) . . ?
O20 C13 C14 125(3) . . ?
O19 C13 C14 108(2) . . ?
O21 C14 C13 120(2) . . ?
O21 C14 C15 107.8(19) . . ?
C13 C14 C15 106(2) . . ?
O21 C14 H14B 107.5 . . ?
C13 C14 H14B 107.5 . . ?
C15 C14 H14B 107.5 . . ?
O22 C15 C16 107.7(19) . . ?
O22 C15 C14 112.4(19) . . ?
C16 C15 C14 112(2) . . ?
O22 C15 H15B 108.3 . . ?
C16 C15 H15B 108.3 . . ?
C14 C15 H15B 108.3 . . ?
O24 C16 O23 131(2) . . ?
O24 C16 C15 115(2) . . ?
O23 C16 C15 114.0(19) . . ?
O36 C17 O35 126(2) . . ?
O36 C17 C18 121.6(19) . . ?
O35 C17 C18 112.6(18) . . ?
O37 C18 C17 107.1(17) . . ?
O37 C18 C19 112.6(19) . . ?
C17 C18 C19 116.5(19) . . ?
O37 C18 H18B 106.7 . . ?
C17 C18 H18B 106.7 . . ?
C19 C18 H18B 106.7 . . ?
O38 C19 C20 107(2) . . ?
O38 C19 C18 109.1(19) . . ?
C20 C19 C18 115(2) . . ?
O38 C19 H19B 108.4 . . ?
C20 C19 H19B 108.4 . . ?
C18 C19 H19B 108.4 . . ?
O39 C20 O40 128(3) . . ?
O39 C20 C19 109(2) . . ?
O40 C20 C19 119(2) . . ?
O39 C20 Cd4 70.5(17) . . ?
O40 C20 Cd4 60.0(14) . . ?
C19 C20 Cd4 175(2) . . ?
O41 C21 O42 123(2) . . ?
O41 C21 C22 117(2) . . ?
O42 C21 C22 119.6(18) . . ?
O43 C22 C23 114.1(18) . . ?
O43 C22 C21 108.9(17) . . ?
C23 C22 C21 110.8(17) . . ?
O43 C22 H22B 107.6 . . ?
C23 C22 H22B 107.6 . . ?
C21 C22 H22B 107.6 . . ?
O44 C23 C22 106.0(18) . . ?
O44 C23 C24 113.8(16) . . ?
C22 C23 C24 108.9(18) . . ?
O44 C23 H23B 109.3 . . ?
C22 C23 H23B 109.3 . . ?
C24 C23 H23B 109.3 . . ?
O46 C24 O45 123(2) . . ?
O46 C24 C23 121(2) . . ?
O45 C24 C23 115.6(16) . . ?
O47 C25 O48 123(2) . . ?
O47 C25 C26 117.6(19) . . ?
O48 C25 C26 119(2) . . ?
O49 C26 C25 116.1(19) . . ?
O49 C26 C27 110.5(19) . . ?
C25 C26 C27 105.4(18) . . ?
O49 C26 H26A 108.2 . . ?
C25 C26 H26A 108.2 . . ?
C27 C26 H26A 108.2 . . ?
O50 C27 C28 112.3(19) . . ?
O50 C27 C26 108.3(17) . . ?
C28 C27 C26 116(2) . . ?
O50 C27 H27A 106.6 . . ?
C28 C27 H27A 106.6 . . ?
C26 C27 H27A 106.6 . . ?
O52 C28 O51 127(2) . . ?
O52 C28 C27 115(2) . . ?
O51 C28 C27 118.0(19) . . ?
O54 C29 O53 123(2) . . ?
O54 C29 C30 125(2) . . ?
O53 C29 C30 112(2) . . ?
O55 C30 C29 116(2) . . ?
O55 C30 C31 114.4(19) . . ?
C29 C30 C31 99.5(17) . . ?
O55 C30 H30B 108.7 . . ?
C29 C30 H30B 108.7 . . ?
C31 C30 H30B 108.7 . . ?
O56 C31 C32 111.2(17) . . ?
O56 C31 C30 110.5(18) . . ?
C32 C31 C30 113.5(18) . . ?
O56 C31 H31B 107.1 . . ?
C32 C31 H31B 107.1 . . ?
C30 C31 H31B 107.1 . . ?
O58 C32 O57 126(3) . . ?
O58 C32 C31 116(2) . . ?
O57 C32 C31 117.4(19) . . ?
O16 C11 C10 110.4(17) . . ?
O16 C11 C12 109.1(19) . . ?
C10 C11 C12 112.2(19) . . ?
O16 C11 H11A 108.3 . . ?
C10 C11 H11A 108.3 . . ?
C12 C11 H11A 108.3 . . ?
O15 C10 C9 114.1(18) . . ?
O15 C10 C11 108.5(19) . . ?
C9 C10 C11 115.0(19) . . ?
O15 C10 H10A 106.2 . . ?
C9 C10 H10A 106.2 . . ?
C11 C10 H10A 106.2 . . ?
Ba1B Ba1 O54 134.5(6) . 4_665 ?
Ba1B Ba1 O19 68.0(6) . . ?
O54 Ba1 O19 71.4(7) 4_665 . ?
Ba1B Ba1 O17 87.2(5) . . ?
O54 Ba1 O17 92.9(6) 4_665 . ?
O19 Ba1 O17 63.7(6) . . ?
Ba1B Ba1 Ba2 151.7(3) . . ?
O54 Ba1 Ba2 69.4(5) 4_665 . ?
O19 Ba1 Ba2 120.0(5) . . ?
O17 Ba1 Ba2 74.9(4) . . ?
Ba1 Ba1B O19 65.4(5) . . ?
Ba1 Ba1B O25 132.5(7) . 5 ?
O19 Ba1B O25 151.0(8) . 5 ?
Ba1 Ba1B O1 140.6(7) . 5 ?
O19 Ba1B O1 91.5(7) . 5 ?
O25 Ba1B O1 60.3(8) 5 5 ?
Ba1 Ba1B O20 92.7(6) . . ?
O19 Ba1B O20 41.1(6) . . ?
O25 Ba1B O20 134.7(8) 5 . ?
O1 Ba1B O20 88.4(8) 5 . ?
Ba1 Ba1B Sb4 88.5(3) . . ?
O19 Ba1B Sb4 57.0(5) . . ?
O25 Ba1B Sb4 97.1(6) 5 . ?
O1 Ba1B Sb4 52.3(6) 5 . ?
O20 Ba1B Sb4 85.8(5) . . ?
O51 Ba2 O18 72.3(6) 4_665 . ?
O51 Ba2 O53 61.8(5) 4_665 4_665 ?
O18 Ba2 O53 94.2(6) . 4_665 ?
O51 Ba2 Ba1 120.3(4) 4_665 . ?
O18 Ba2 Ba1 70.5(5) . . ?
O53 Ba2 Ba1 76.4(4) 4_665 . ?

loop_
_geom_bond_atom_site_label_1
_geom_bond_atom_site_label_2
_geom_bond_distance
_geom_bond_site_symmetry_2
_geom_bond_publ_flag
Cd1 O26 2.21(3) . ?
Cd1 O35 2.23(2) . ?
Cd1 O12 2.26(2) . ?
Cd1 O25 2.32(3) . ?
Cd1 O1 2.33(3) . ?
Cd1 O2 2.45(2) . ?
Cd1 C1 2.75(2) . ?
Cd2 O28 2.268(15) . ?
Cd2 O28 2.268(15) 3 ?
Cd2 O28 2.268(15) 5 ?
Cd2 O29 2.346(15) . ?
Cd2 O29 2.346(15) 5 ?
Cd2 O29 2.346(15) 3 ?
Cd2 Sb2 3.3547(14) 3 ?
Cd2 Sb2 3.3547(14) 5 ?
Cd2 Sb2 3.3548(14) . ?
Cd3 O30 2.232(16) . ?
Cd3 O34 2.240(14) . ?
Cd3 O33 2.245(19) . ?
Cd3 O32 2.263(16) . ?
Cd3 O27 2.293(17) 5 ?
Cd3 O29 2.391(15) . ?
Cd3 Sb7 3.382(3) . ?
Cd3 Sb4 3.383(2) . ?
Cd4 O60 2.25(4) . ?
Cd4 O41 2.30(2) . ?
Cd4 O40 2.37(2) . ?
Cd4 O59 2.50(4) . ?
Cd4 O39 2.60(3) . ?
Cd4 C20 2.73(2) . ?
Cd5 O62 2.312(16) 3_665 ?
Cd5 O62 2.312(16) 5_565 ?
Cd5 O62 2.312(16) . ?
Cd5 O63 2.352(13) . ?
Cd5 O63 2.352(13) 3_665 ?
Cd5 O63 2.352(13) 5_565 ?
Cd5 Sb10 3.3592(15) . ?
Cd5 Sb10 3.3593(15) 3_665 ?
Cd5 Sb10 3.3593(15) 5_565 ?
Cd6 O66 2.249(14) . ?
Cd6 O64 2.269(15) . ?
Cd6 O67 2.280(15) . ?
Cd6 O61 2.291(16) 3_665 ?
Cd6 O68 2.300(16) . ?
Cd6 O63 2.459(13) . ?
Cd6 Sb15 3.389(2) . ?
Sb1 O27 1.961(15) . ?
Sb1 O4 2.005(16) . ?
Sb1 O28 2.023(15) . ?
Sb1 O5 2.296(16) . ?
Sb2 O34 1.987(14) 3 ?
Sb2 O28 2.014(17) . ?
Sb2 O29 2.031(15) . ?
Sb3 O9 1.993(17) . ?
Sb3 O30 2.002(14) . ?
Sb3 O29 2.168(15) . ?
Sb3 O7 2.236(17) . ?
Sb4 O33 2.002(18) . ?
Sb4 O34 2.048(14) . ?
Sb4 O16 2.058(19) . ?
Sb4 O17 2.41(2) . ?
Sb4 Ba1B 4.020(9) . ?
Sb5 O21 1.977(19) . ?
Sb5 O33 1.997(18) . ?
Sb5 O31 2.079(16) . ?
Sb5 O19 2.33(2) . ?
Sb6 O15 1.982(16) . ?
Sb6 O30 2.009(14) . ?
Sb6 O31 2.141(19) . ?
Sb6 O13 2.213(17) . ?
Sb7 O22 1.943(17) . ?
Sb7 O32 1.976(18) . ?
Sb7 O27 2.052(15) 5 ?
Sb7 O23 2.308(19) . ?
Sb8 O32 1.998(17) . ?
Sb8 O10 2.025(18) . ?
Sb8 O31 2.102(17) . ?
Sb8 O11 2.288(16) . ?
Sb9 O61 1.952(14) . ?
Sb9 O37 2.005(18) . ?
Sb9 O62 2.049(15) . ?
Sb9 O36 2.251(16) . ?
Sb10 O62 1.930(16) . ?
Sb10 O66 1.991(14) 5_565 ?
Sb10 O63 2.006(13) . ?
Sb11 O64 1.993(15) . ?
Sb11 O44 2.063(19) . ?
Sb11 O63 2.107(14) . ?
Sb11 O45 2.259(15) . ?
Sb12 O64 1.989(15) . ?
Sb12 O56 2.033(16) . ?
Sb12 O65 2.129(15) . ?
Sb12 O57 2.355(17) . ?
Sb13 O43 1.991(17) . ?
Sb13 O68 2.012(16) . ?
Sb13 O65 2.114(13) . ?
Sb13 O42 2.351(19) . ?
Sb14 O68 1.947(17) . ?
Sb14 O49 2.02(2) . ?
Sb14 O61 2.085(14) 3_665 ?
Sb14 O47 2.330(18) . ?
Sb15 O67 1.992(15) . ?
Sb15 O55 2.029(19) . ?
Sb15 O66 2.043(15) . ?
Sb15 O53 2.396(17) . ?
Sb16 O67 1.977(14) . ?
Sb16 O50 2.03(2) . ?
Sb16 O65 2.083(14) . ?
Sb16 O51 2.313(16) . ?
O1 C1 1.26(2) . ?
O1 Ba1B 3.16(4) 3 ?
O2 C1 1.23(2) . ?
O3 C2 1.45(3) . ?
O3 H3B 0.8400 . ?
O4 C3 1.37(3) . ?
O5 C4 1.25(2) . ?
O6 C4 1.23(2) . ?
O7 C5 1.28(2) . ?
O8 C5 1.28(2) . ?
O9 C6 1.45(3) . ?
O10 C7 1.44(3) . ?
O11 C8 1.29(2) . ?
O12 C8 1.27(2) . ?
O13 C9 1.26(2) . ?
O14 C9 1.24(2) . ?
O15 C10 1.41(3) . ?
O16 C11 1.44(3) . ?
O17 C12 1.27(2) . ?
O17 Ba1 2.94(2) . ?
O18 C12 1.25(2) . ?
O18 Ba2 2.872(17) . ?
O19 C13 1.25(2) . ?
O19 Ba1 2.92(2) . ?
O19 Ba1B 2.97(2) . ?
O20 C13 1.24(2) . ?
O20 Ba1B 3.22(3) . ?
O21 C14 1.30(3) . ?
O22 C15 1.47(3) . ?
O23 C16 1.26(2) . ?
O24 C16 1.24(2) . ?
O25 Ba1B 3.06(3) 3 ?
O25 H25A 0.9500 . ?
O25 H25B 0.9500 . ?
O26 H26B 0.9500 . ?
O26 H26C 0.9500 . ?
O35 C17 1.34(3) . ?
O36 C17 1.21(3) . ?
O37 C18 1.39(3) . ?
O38 C19 1.42(3) . ?
O38 H38A 0.8400 . ?
O39 C20 1.23(2) . ?
O40 C20 1.25(2) . ?
O41 C21 1.26(2) . ?
O42 C21 1.27(2) . ?
O43 C22 1.33(3) . ?
O44 C23 1.41(3) . ?
O45 C24 1.268(19) . ?
O46 C24 1.239(19) . ?
O47 C25 1.21(3) . ?
O48 C25 1.25(3) . ?
O49 C26 1.42(3) . ?
O50 C27 1.42(3) . ?
O51 C28 1.28(2) . ?
O51 Ba2 2.863(16) 4_664 ?
O52 C28 1.27(2) . ?
O53 C29 1.37(3) . ?
O53 Ba2 2.92(2) 4_664 ?
O54 C29 1.19(3) . ?
O54 Ba1 2.84(2) 4_664 ?
O55 C30 1.32(3) . ?
O56 C31 1.41(3) . ?
O57 C32 1.25(2) . ?
O58 C32 1.22(2) . ?
O59 H59A 0.9393 . ?
O59 H59B 0.9307 . ?
O60 H60A 0.9500 . ?
O60 H60B 0.9500 . ?
C1 C2 1.50(2) . ?
C2 C3 1.51(2) . ?
C2 H2A 1.0000 . ?
C3 C4 1.49(2) . ?
C3 H3A 1.0000 . ?
C5 C6 1.47(4) . ?
C6 C7 1.49(3) . ?
C6 H6A 1.0000 . ?
C7 C8 1.48(4) . ?
C7 H7A 1.0000 . ?
C9 C10 1.49(2) . ?
C12 C11 1.533(17) . ?
C13 C14 1.513(18) . ?
C14 C15 1.57(2) . ?
C14 H14B 1.0000 . ?
C15 C16 1.550(18) . ?
C15 H15B 1.0000 . ?
C17 C18 1.49(2) . ?
C18 C19 1.52(2) . ?
C18 H18B 1.0000 . ?
C19 C20 1.50(2) . ?
C19 H19B 1.0000 . ?
C21 C22 1.55(2) . ?
C22 C23 1.50(2) . ?
C22 H22B 1.0000 . ?
C23 C24 1.54(2) . ?
C23 H23B 1.0000 . ?
C25 C26 1.55(2) . ?
C26 C27 1.56(2) . ?
C26 H26A 1.0000 . ?
C27 C28 1.537(17) . ?
C27 H27A 1.0000 . ?
C29 C30 1.55(2) . ?
C30 C31 1.56(2) . ?
C30 H30B 1.0000 . ?
C31 C32 1.50(2) . ?
C31 H31B 1.0000 . ?
C11 C10 1.52(2) . ?
C11 H11A 1.0000 . ?
C10 H10A 1.0000 . ?
Ba1 Ba1B 2.333(12) . ?
Ba1 Ba2 3.915(6) . ?
